data_1570965
loop_
_publ_author_name
'Chen, Liang'
'Cao, Yili'
'Ma, Rui'
'Cao, Hongmei'
'Chen, Xin'
'Lin, Kun'
'Li, Qiang'
'Deng, Jinxia'
'Liu, Chunyu'
'Wang, Yilin'
'Huang, Ling'
'Xing, Xianran'

_publ_section_title
;
 Regulating luminescence thermal enhancement in negative thermal expansion
 metal-organic frameworks.
;
_journal_issue 10
_journal_name_full 'Chemical science'
_journal_page_first 3721
_journal_page_last 3729
_journal_paper_doi 10.1039/d3sc06710f
_journal_volume 15
_journal_year 2024
_chemical_formula_moiety 'C132 Eu12 O64'
_chemical_formula_sum 'C132 Eu12 O64'
_chemical_formula_weight 4432.84
_chemical_name_systematic Eu-NDC-200K
_space_group_crystal_system cubic
_space_group_IT_number 225
_space_group_name_Hall '-F 4 2 3'
_space_group_name_H-M_alt 'F m -3 m'
_atom_sites_solution_primary dual
_audit_creation_date 2023-12-05
_audit_creation_method
;
Olex2 1.5
(compiled 2023.08.24 svn.re1ec1418 for OlexSys, GUI svn.r6817)
;
_audit_update_record
;
2023-12-05 deposited with the CCDC.	2024-01-30 downloaded from the CCDC.
;
_cell_angle_alpha 90
_cell_angle_beta 90
_cell_angle_gamma 90
_cell_formula_units_Z 2
_cell_length_a 21.6554(6)
_cell_length_b 21.6554(6)
_cell_length_c 21.6554(6)
_cell_measurement_reflns_used 1825
_cell_measurement_temperature 200
_cell_measurement_theta_max 27.4140
_cell_measurement_theta_min 2.6450
_cell_volume 10155.4(5)
_computing_cell_refinement 'CrysAlisPro 1.171.41.93a (Rigaku OD, 2020)'
_computing_data_collection 'CrysAlisPro 1.171.41.93a (Rigaku OD, 2020)'
_computing_data_reduction 'CrysAlisPro 1.171.41.93a (Rigaku OD, 2020)'
_computing_molecular_graphics 'Olex2 1.5 (Dolomanov et al., 2009)'
_computing_publication_material 'Olex2 1.5 (Dolomanov et al., 2009)'
_computing_structure_refinement 'SHELXL 2019/3 (Sheldrick, 2015)'
_computing_structure_solution 'SHELXT 2018/2 (Sheldrick, 2018)'
_diffrn_ambient_temperature 200
_diffrn_detector 'Hybrid Pixel Array Detector'
_diffrn_detector_area_resol_mean 10.0000
_diffrn_detector_type HyPix
_diffrn_measured_fraction_theta_full 0.994
_diffrn_measured_fraction_theta_max 0.980
_diffrn_measurement_details
;
List of Runs (angles in degrees, time in seconds):

  # Type    Start    End  Width  t~exp~   \w     \q     \k     \f   Frames
#--------------------------------------------------------------------------
  1  \w    -91.00 -26.00   0.50    6.00    --  -17.50 -65.00 151.00  130
;
_diffrn_measurement_device 'four-circle diffractometer'
_diffrn_measurement_device_type 'XtaLAB Synergy R, DW system, HyPix'
_diffrn_measurement_method '\w scans'
_diffrn_orient_matrix_type 'CrysAlisPro convention (1999,Acta A55,543-557)'
_diffrn_orient_matrix_UB_11 -0.0108725000
_diffrn_orient_matrix_UB_12 -0.0191687000
_diffrn_orient_matrix_UB_13 -0.0242432000
_diffrn_orient_matrix_UB_21 0.0207945000
_diffrn_orient_matrix_UB_22 0.0144936000
_diffrn_orient_matrix_UB_23 -0.0207290000
_diffrn_orient_matrix_UB_31 0.0228638000
_diffrn_orient_matrix_UB_32 -0.0222756000
_diffrn_orient_matrix_UB_33 0.0073465000
_diffrn_radiation_monochromator mirror
_diffrn_radiation_probe x-ray
_diffrn_radiation_type 'Mo K\a'
_diffrn_radiation_wavelength 0.71073
_diffrn_reflns_av_R_equivalents 0.0683
_diffrn_reflns_av_unetI/netI 0.0443
_diffrn_reflns_Laue_measured_fraction_full 0.994
_diffrn_reflns_Laue_measured_fraction_max 0.980
_diffrn_reflns_limit_h_max 16
_diffrn_reflns_limit_h_min -28
_diffrn_reflns_limit_k_max 17
_diffrn_reflns_limit_k_min -23
_diffrn_reflns_limit_l_max 9
_diffrn_reflns_limit_l_min -27
_diffrn_reflns_number 3298
_diffrn_reflns_point_group_measured_fraction_full 0.994
_diffrn_reflns_point_group_measured_fraction_max 0.980
_diffrn_reflns_theta_full 25.242
_diffrn_reflns_theta_max 27.429
_diffrn_reflns_theta_min 2.660
_diffrn_source 'Rotating-anode X-ray tube'
_diffrn_source_type 'Rigaku (Mo) X-ray Source'
_exptl_absorpt_coefficient_mu 3.710
_exptl_absorpt_correction_T_max 1.00000
_exptl_absorpt_correction_T_min 0.80295
_exptl_absorpt_correction_type multi-scan
_exptl_absorpt_process_details
;
CrysAlisPro 1.171.41.93a (Rigaku Oxford Diffraction, 2020)
Empirical absorption correction using spherical harmonics,
implemented in SCALE3 ABSPACK scaling algorithm.
;
_exptl_crystal_colour 'clear light colourless'
_exptl_crystal_colour_lustre clear
_exptl_crystal_colour_modifier light
_exptl_crystal_colour_primary colourless
_exptl_crystal_density_diffrn 1.450
_exptl_crystal_description octahedral
_exptl_crystal_F_000 4120
_exptl_crystal_size_max 0.01
_exptl_crystal_size_mid 0.01
_exptl_crystal_size_min 0.01
_refine_diff_density_max 0.970
_refine_diff_density_min -1.658
_refine_diff_density_rms 0.160
_refine_ls_extinction_method none
_refine_ls_goodness_of_fit_ref 1.106
_refine_ls_hydrogen_treatment undef
_refine_ls_matrix_type full
_refine_ls_number_parameters 45
_refine_ls_number_reflns 633
_refine_ls_number_restraints 19
_refine_ls_restrained_S_all 1.104
_refine_ls_R_factor_all 0.0504
_refine_ls_R_factor_gt 0.0426
_refine_ls_shift/su_max 0.000
_refine_ls_shift/su_mean 0.000
_refine_ls_structure_factor_coef Fsqd
_refine_ls_weighting_details 'w=1/[\s^2^(Fo^2^)+(0.0529P)^2^+230.9490P] where P=(Fo^2^+2Fc^2^)/3'
_refine_ls_weighting_scheme calc
_refine_ls_wR_factor_gt 0.1083
_refine_ls_wR_factor_ref 0.1116
_reflns_Friedel_coverage 0.000
_reflns_number_gt 539
_reflns_number_total 633
_reflns_threshold_expression 'I > 2\s(I)'
_cod_data_source_file d3sc06710f2.cif
_cod_data_source_block Eu-NDC_200K
_cod_depositor_comments 'Adding full bibliography for 1570952--1570966.cif.'
_cod_original_cell_volume 10155.4(8)
_cod_database_code 1570965
_shelx_shelxl_version_number 2019/3
_shelx_space_group_comment
;
The symmetry employed for this shelxl refinement is uniquely defined
by the following loop, which should always be used as a source of
symmetry information in preference to the above space-group names.
They are only intended as comments.
;
_shelx_estimated_absorpt_t_max 0.964
_shelx_estimated_absorpt_t_min 0.964
_olex2_refinement_description
;
1. Restrained distances
 C4-C3
 1.5 with sigma of 0.01
2. Uiso/Uaniso restraints and constraints
Uanis(C5) \\sim Ueq, Uanis(C4) \\sim Ueq, Uanis(C3) \\sim Ueq: with sigma of
0.01 and sigma for terminal atoms of 0.02
3. Others
 Fixed Sof: C3(0.5) C5(0.125) C4(0.25)
;
_smtbx_masks_void_probe_radius 1.2
_smtbx_masks_void_truncation_radius 1.2
_olex2_submission_original_sample_id 3
_olex2_submission_special_instructions 'No special instructions were received'
_oxdiff_exptl_absorpt_empirical_details
;
Empirical correction (ABSPACK) includes:
- Absorption correction using spherical harmonics
- Frame scaling
;
_oxdiff_exptl_absorpt_empirical_full_max 1.190
_oxdiff_exptl_absorpt_empirical_full_min 0.933

loop_
_space_group_symop_operation_xyz
'x, y, z'
'-x, -y, z'
'-x, y, -z'
'x, -y, -z'
'z, x, y'
'z, -x, -y'
'-z, -x, y'
'-z, x, -y'
'y, z, x'
'-y, z, -x'
'y, -z, -x'
'-y, -z, x'
'y, x, -z'
'-y, -x, -z'
'y, -x, z'
'-y, x, z'
'x, z, -y'
'-x, z, y'
'-x, -z, -y'
'x, -z, y'
'z, y, -x'
'z, -y, x'
'-z, y, x'
'-z, -y, -x'
'x, y+1/2, z+1/2'
'-x, -y+1/2, z+1/2'
'-x, y+1/2, -z+1/2'
'x, -y+1/2, -z+1/2'
'z, x+1/2, y+1/2'
'z, -x+1/2, -y+1/2'
'-z, -x+1/2, y+1/2'
'-z, x+1/2, -y+1/2'
'y, z+1/2, x+1/2'
'-y, z+1/2, -x+1/2'
'y, -z+1/2, -x+1/2'
'-y, -z+1/2, x+1/2'
'y, x+1/2, -z+1/2'
'-y, -x+1/2, -z+1/2'
'y, -x+1/2, z+1/2'
'-y, x+1/2, z+1/2'
'x, z+1/2, -y+1/2'
'-x, z+1/2, y+1/2'
'-x, -z+1/2, -y+1/2'
'x, -z+1/2, y+1/2'
'z, y+1/2, -x+1/2'
'z, -y+1/2, x+1/2'
'-z, y+1/2, x+1/2'
'-z, -y+1/2, -x+1/2'
'x+1/2, y, z+1/2'
'-x+1/2, -y, z+1/2'
'-x+1/2, y, -z+1/2'
'x+1/2, -y, -z+1/2'
'z+1/2, x, y+1/2'
'z+1/2, -x, -y+1/2'
'-z+1/2, -x, y+1/2'
'-z+1/2, x, -y+1/2'
'y+1/2, z, x+1/2'
'-y+1/2, z, -x+1/2'
'y+1/2, -z, -x+1/2'
'-y+1/2, -z, x+1/2'
'y+1/2, x, -z+1/2'
'-y+1/2, -x, -z+1/2'
'y+1/2, -x, z+1/2'
'-y+1/2, x, z+1/2'
'x+1/2, z, -y+1/2'
'-x+1/2, z, y+1/2'
'-x+1/2, -z, -y+1/2'
'x+1/2, -z, y+1/2'
'z+1/2, y, -x+1/2'
'z+1/2, -y, x+1/2'
'-z+1/2, y, x+1/2'
'-z+1/2, -y, -x+1/2'
'x+1/2, y+1/2, z'
'-x+1/2, -y+1/2, z'
'-x+1/2, y+1/2, -z'
'x+1/2, -y+1/2, -z'
'z+1/2, x+1/2, y'
'z+1/2, -x+1/2, -y'
'-z+1/2, -x+1/2, y'
'-z+1/2, x+1/2, -y'
'y+1/2, z+1/2, x'
'-y+1/2, z+1/2, -x'
'y+1/2, -z+1/2, -x'
'-y+1/2, -z+1/2, x'
'y+1/2, x+1/2, -z'
'-y+1/2, -x+1/2, -z'
'y+1/2, -x+1/2, z'
'-y+1/2, x+1/2, z'
'x+1/2, z+1/2, -y'
'-x+1/2, z+1/2, y'
'-x+1/2, -z+1/2, -y'
'x+1/2, -z+1/2, y'
'z+1/2, y+1/2, -x'
'z+1/2, -y+1/2, x'
'-z+1/2, y+1/2, x'
'-z+1/2, -y+1/2, -x'
'-x, -y, -z'
'x, y, -z'
'x, -y, z'
'-x, y, z'
'-z, -x, -y'
'-z, x, y'
'z, x, -y'
'z, -x, y'
'-y, -z, -x'
'y, -z, x'
'-y, z, x'
'y, z, -x'
'-y, -x, z'
'y, x, z'
'-y, x, -z'
'y, -x, -z'
'-x, -z, y'
'x, -z, -y'
'x, z, y'
'-x, z, -y'
'-z, -y, x'
'-z, y, -x'
'z, -y, -x'
'z, y, x'
'-x, -y+1/2, -z+1/2'
'x, y+1/2, -z+1/2'
'x, -y+1/2, z+1/2'
'-x, y+1/2, z+1/2'
'-z, -x+1/2, -y+1/2'
'-z, x+1/2, y+1/2'
'z, x+1/2, -y+1/2'
'z, -x+1/2, y+1/2'
'-y, -z+1/2, -x+1/2'
'y, -z+1/2, x+1/2'
'-y, z+1/2, x+1/2'
'y, z+1/2, -x+1/2'
'-y, -x+1/2, z+1/2'
'y, x+1/2, z+1/2'
'-y, x+1/2, -z+1/2'
'y, -x+1/2, -z+1/2'
'-x, -z+1/2, y+1/2'
'x, -z+1/2, -y+1/2'
'x, z+1/2, y+1/2'
'-x, z+1/2, -y+1/2'
'-z, -y+1/2, x+1/2'
'-z, y+1/2, -x+1/2'
'z, -y+1/2, -x+1/2'
'z, y+1/2, x+1/2'
'-x+1/2, -y, -z+1/2'
'x+1/2, y, -z+1/2'
'x+1/2, -y, z+1/2'
'-x+1/2, y, z+1/2'
'-z+1/2, -x, -y+1/2'
'-z+1/2, x, y+1/2'
'z+1/2, x, -y+1/2'
'z+1/2, -x, y+1/2'
'-y+1/2, -z, -x+1/2'
'y+1/2, -z, x+1/2'
'-y+1/2, z, x+1/2'
'y+1/2, z, -x+1/2'
'-y+1/2, -x, z+1/2'
'y+1/2, x, z+1/2'
'-y+1/2, x, -z+1/2'
'y+1/2, -x, -z+1/2'
'-x+1/2, -z, y+1/2'
'x+1/2, -z, -y+1/2'
'x+1/2, z, y+1/2'
'-x+1/2, z, -y+1/2'
'-z+1/2, -y, x+1/2'
'-z+1/2, y, -x+1/2'
'z+1/2, -y, -x+1/2'
'z+1/2, y, x+1/2'
'-x+1/2, -y+1/2, -z'
'x+1/2, y+1/2, -z'
'x+1/2, -y+1/2, z'
'-x+1/2, y+1/2, z'
'-z+1/2, -x+1/2, -y'
'-z+1/2, x+1/2, y'
'z+1/2, x+1/2, -y'
'z+1/2, -x+1/2, y'
'-y+1/2, -z+1/2, -x'
'y+1/2, -z+1/2, x'
'-y+1/2, z+1/2, x'
'y+1/2, z+1/2, -x'
'-y+1/2, -x+1/2, z'
'y+1/2, x+1/2, z'
'-y+1/2, x+1/2, -z'
'y+1/2, -x+1/2, -z'
'-x+1/2, -z+1/2, y'
'x+1/2, -z+1/2, -y'
'x+1/2, z+1/2, y'
'-x+1/2, z+1/2, -y'
'-z+1/2, -y+1/2, x'
'-z+1/2, y+1/2, -x'
'z+1/2, -y+1/2, -x'
'z+1/2, y+1/2, x'

loop_
_atom_site_label
_atom_site_type_symbol
_atom_site_fract_x
_atom_site_fract_y
_atom_site_fract_z
_atom_site_U_iso_or_equiv
_atom_site_adp_type
_atom_site_occupancy
_atom_site_site_symmetry_order
_atom_site_calc_flag
_atom_site_refinement_flags_posn
_atom_site_refinement_flags_adp
_atom_site_refinement_flags_occupancy
_atom_site_disorder_assembly
_atom_site_disorder_group
Eu1 Eu 0.500000 0.500000 0.37143(3) 0.0167(3) Uani 1 8 d S T P . .
O1 O 0.5588(2) 0.4412(2) 0.4412(2) 0.0068(15) Uani 1 6 d S T P . .
O2 O 0.500000 0.6002(3) 0.3262(3) 0.0407(16) Uani 1 2 d S T P . .
C1 C 0.500000 0.6555(5) 0.3445(5) 0.040(3) Uani 1 4 d S T P . .
C2 C 0.500000 0.7039(5) 0.2961(5) 0.074(6) Uani 1 4 d S T P . .
C3 C 0.5490(9) 0.6992(9) 0.2501(10) 0.081(6) Uani 0.5 1 d D U P . .
C5 C 0.6497(14) 0.6497(14) 0.1975(18) 0.041(8) Uani 0.25 2 d S TU P . .
C4 C 0.6030(16) 0.6556(18) 0.246(2) 0.081(11) Uani 0.25 1 d D U P . .

loop_
_atom_site_aniso_label
_atom_site_aniso_U_11
_atom_site_aniso_U_22
_atom_site_aniso_U_33
_atom_site_aniso_U_23
_atom_site_aniso_U_13
_atom_site_aniso_U_12
Eu1 0.0176(3) 0.0176(3) 0.0148(4) 0.000 0.000 0.000
O1 0.0068(15) 0.0068(15) 0.0068(15) 0.0031(17) -0.0031(17) -0.0031(17)
O2 0.056(4) 0.032(4) 0.035(4) 0.016(3) 0.000 0.000
C1 0.038(7) 0.041(5) 0.041(5) 0.010(6) 0.000 0.000
C2 0.16(2) 0.032(5) 0.032(5) 0.018(7) 0.000 0.000
C3 0.095(9) 0.076(9) 0.073(8) 0.029(7) 0.018(7) 0.000(7)
C5 0.041(9) 0.041(9) 0.040(12) 0.011(6) 0.011(6) 0.006(9)
C4 0.084(14) 0.077(14) 0.082(14) 0.009(9) 0.002(10) 0.005(9)

loop_
_atom_type_symbol
_atom_type_description
_atom_type_scat_dispersion_real
_atom_type_scat_dispersion_imag
_atom_type_scat_source
C C 0.0033 0.0016 'International Tables Vol C Tables 4.2.6.8 and 6.1.1.4'
Eu Eu -0.1578 3.6682 'International Tables Vol C Tables 4.2.6.8 and 6.1.1.4'
O O 0.0106 0.0060 'International Tables Vol C Tables 4.2.6.8 and 6.1.1.4'

loop_
_geom_angle_atom_site_label_1
_geom_angle_atom_site_label_2
_geom_angle_atom_site_label_3
_geom_angle
_geom_angle_site_symmetry_1
_geom_angle_site_symmetry_3
_geom_angle_publ_flag
Eu1 Eu1 Eu1 90.0 105_666 9 ?
Eu1 Eu1 Eu1 60.0 105_666 5 ?
Eu1 Eu1 Eu1 90.0 101_666 5 ?
Eu1 Eu1 Eu1 60.0 101_666 9 ?
Eu1 Eu1 Eu1 60.0 5 9 ?
Eu1 Eu1 Eu1 60.0 101_666 105_666 ?
O1 Eu1 Eu1 33.10(7) 2_665 105_666 ?
O1 Eu1 Eu1 85.87(15) 100_655 101_666 ?
O1 Eu1 Eu1 85.87(15) 2_665 9 ?
O1 Eu1 Eu1 85.87(15) 100_655 105_666 ?
O1 Eu1 Eu1 33.10(7) 99_565 101_666 ?
O1 Eu1 Eu1 85.87(15) . 105_666 ?
O1 Eu1 Eu1 85.87(15) 2_665 101_666 ?
O1 Eu1 Eu1 33.10(7) 100_655 9 ?
O1 Eu1 Eu1 33.10(7) . 101_666 ?
O1 Eu1 Eu1 33.10(7) . 9 ?
O1 Eu1 Eu1 85.87(15) 99_565 9 ?
O1 Eu1 Eu1 33.10(7) 2_665 5 ?
O1 Eu1 Eu1 33.10(7) 99_565 105_666 ?
O1 Eu1 Eu1 85.87(15) . 5 ?
O1 Eu1 Eu1 85.87(15) 99_565 5 ?
O1 Eu1 Eu1 33.10(7) 100_655 5 ?
O1 Eu1 O1 65.55(19) 99_565 2_665 ?
O1 Eu1 O1 99.9(3) 2_665 . ?
O1 Eu1 O1 65.55(19) 99_565 . ?
O1 Eu1 O1 99.9(3) 99_565 100_655 ?
O1 Eu1 O1 65.55(19) 2_665 100_655 ?
O1 Eu1 O1 65.55(19) 100_655 . ?
O1 Eu1 O2 76.78(18) 100_655 109_665 ?
O1 Eu1 O2 139.30(9) 100_655 110 ?
O1 Eu1 O2 76.78(18) 99_565 110 ?
O1 Eu1 O2 139.30(10) 99_565 2_665 ?
O1 Eu1 O2 76.78(18) 2_665 109_665 ?
O1 Eu1 O2 76.78(18) 100_655 2_665 ?
O1 Eu1 O2 139.30(10) . 109_665 ?
O1 Eu1 O2 76.78(18) 99_565 . ?
O1 Eu1 O2 139.30(10) 2_665 2_665 ?
O1 Eu1 O2 76.78(18) 2_665 . ?
O1 Eu1 O2 76.78(18) . 2_665 ?
O1 Eu1 O2 139.30(9) 100_655 . ?
O1 Eu1 O2 139.30(10) 2_665 110 ?
O1 Eu1 O2 139.30(10) . . ?
O1 Eu1 O2 76.78(18) . 110 ?
O1 Eu1 O2 139.30(9) 99_565 109_665 ?
O2 Eu1 Eu1 106.92(11) 2_665 5 ?
O2 Eu1 Eu1 159.30(16) . 9 ?
O2 Eu1 Eu1 106.92(11) 109_665 105_666 ?
O2 Eu1 Eu1 159.30(16) 110 5 ?
O2 Eu1 Eu1 69.30(16) 2_665 9 ?
O2 Eu1 Eu1 159.30(16) 109_665 101_666 ?
O2 Eu1 Eu1 159.30(16) 2_665 105_666 ?
O2 Eu1 Eu1 106.92(11) . 101_666 ?
O2 Eu1 Eu1 106.92(11) 109_665 9 ?
O2 Eu1 Eu1 69.30(16) . 105_666 ?
O2 Eu1 Eu1 106.92(11) 110 105_666 ?
O2 Eu1 Eu1 106.92(11) 110 9 ?
O2 Eu1 Eu1 106.92(11) . 5 ?
O2 Eu1 Eu1 106.92(11) 2_665 101_666 ?
O2 Eu1 Eu1 69.30(16) 109_665 5 ?
O2 Eu1 Eu1 69.30(16) 110 101_666 ?
O2 Eu1 O2 131.4(3) 109_665 110 ?
O2 Eu1 O2 80.25(12) . 110 ?
O2 Eu1 O2 80.25(12) 109_665 2_665 ?
O2 Eu1 O2 80.25(12) 2_665 110 ?
O2 Eu1 O2 131.4(3) . 2_665 ?
O2 Eu1 O2 80.25(12) . 109_665 ?
Eu1 O1 Eu1 113.79(14) . 101_666 ?
Eu1 O1 Eu1 113.79(14) . 9 ?
Eu1 O1 Eu1 113.79(14) 101_666 9 ?
C1 O2 Eu1 137.4(7) . . ?
O2 C1 O2 126.7(13) 114_566 . ?
O2 C1 C2 116.6(6) 114_566 . ?
O2 C1 C2 116.7(6) . . ?
C3 C2 C1 115.7(9) . . ?
C3 C2 C1 115.7(9) 100_655 . ?
C3 C2 C1 115.7(9) 19_666 . ?
C3 C2 C1 115.7(9) 114_566 . ?
C3 C2 C3 128.5(18) 114_566 100_655 ?
C3 C2 C3 93.2(19) . 100_655 ?
C3 C2 C3 128.5(18) . 19_666 ?
C3 C2 C3 64.3(18) 19_666 100_655 ?
C3 C2 C3 64.3(18) . 114_566 ?
C3 C2 C3 93.2(19) 114_566 19_666 ?
C2 C3 C3 57.8(9) . 114_566 ?
C2 C3 C3 115.7(9) . 139_554 ?
C2 C3 C4 130(2) . . ?
C3 C3 C3 89.999(6) 114_566 139_554 ?
C4 C3 C3 113.8(19) . 139_554 ?
C4 C3 C3 119(2) . 114_566 ?
C5 C5 C5 59.998(5) 53_554 33_554 ?
C4 C5 C5 175(2) 110 33_554 ?
C4 C5 C5 116.6(15) 110 53_554 ?
C4 C5 C5 175(2) . 53_554 ?
C4 C5 C5 116.6(15) . 33_554 ?
C4 C5 C4 67(3) 110 . ?
C3 C4 C4 173.1(19) . 110 ?
C5 C4 C3 129(3) . . ?
C5 C4 C4 56.7(15) . 110 ?

loop_
_geom_bond_atom_site_label_1
_geom_bond_atom_site_label_2
_geom_bond_distance
_geom_bond_site_symmetry_2
_geom_bond_publ_flag
Eu1 Eu1 3.9375(10) 101_666 ?
Eu1 Eu1 3.9375(10) 9 ?
Eu1 Eu1 3.9375(10) 105_666 ?
Eu1 Eu1 3.9375(10) 5 ?
Eu1 O1 2.3502(19) 2_665 ?
Eu1 O1 2.3502(19) 99_565 ?
Eu1 O1 2.3502(19) 100_655 ?
Eu1 O1 2.3502(19) . ?
Eu1 O2 2.382(6) 2_665 ?
Eu1 O2 2.382(6) . ?
Eu1 O2 2.382(6) 110 ?
Eu1 O2 2.382(6) 109_665 ?
O2 C1 1.261(9) . ?
C1 C2 1.48(2) . ?
C2 C3 1.46(2) 19_666 ?
C2 C3 1.46(2) 100_655 ?
C2 C3 1.46(2) . ?
C2 C3 1.46(2) 114_566 ?
C3 C3 1.56(4) 139_554 ?
C3 C3 1.55(4) 114_566 ?
C3 C4 1.507(10) . ?
C5 C5 1.46(6) 53_554 ?
C5 C5 1.46(6) 33_554 ?
C5 C4 1.47(5) 110 ?
C5 C4 1.47(5) . ?
C4 C4 1.61(4) 110 ?

loop_
_geom_torsion_atom_site_label_1
_geom_torsion_atom_site_label_2
_geom_torsion_atom_site_label_3
_geom_torsion_atom_site_label_4
_geom_torsion
_geom_torsion_site_symmetry_1
_geom_torsion_site_symmetry_2
_geom_torsion_site_symmetry_3
_geom_torsion_site_symmetry_4
_geom_torsion_publ_flag
Eu1 O2 C1 O2 0.000(1) . . . 114_566 ?
Eu1 O2 C1 C2 180.000(1) . . . . ?
O2 C1 C2 C3 53.8(10) . . . 100_655 ?
O2 C1 C2 C3 126.2(10) . . . 19_666 ?
O2 C1 C2 C3 -53.8(10) 114_566 . . 19_666 ?
O2 C1 C2 C3 126.2(10) 114_566 . . . ?
O2 C1 C2 C3 -126.2(10) 114_566 . . 100_655 ?
O2 C1 C2 C3 -53.8(10) . . . . ?
O2 C1 C2 C3 53.8(10) 114_566 . . 114_566 ?
O2 C1 C2 C3 -126.2(10) . . . 114_566 ?
C1 C2 C3 C3 -107.6(9) . . . 114_566 ?
C1 C2 C3 C3 180.001(1) . . . 139_554 ?
C1 C2 C3 C4 -5(4) . . . . ?
C2 C3 C4 C5 176(4) . . . . ?
C3 C2 C3 C3 72.4(9) 19_666 . . 114_566 ?
C3 C2 C3 C3 0.002(3) 19_666 . . 139_554 ?
C3 C2 C3 C3 131.7(14) 100_655 . . 114_566 ?
C3 C2 C3 C3 -72.4(9) 114_566 . . 139_554 ?
C3 C2 C3 C3 59.3(12) 100_655 . . 139_554 ?
C3 C2 C3 C4 -126(3) 100_655 . . . ?
C3 C2 C3 C4 175(4) 19_666 . . . ?
C3 C2 C3 C4 102(3) 114_566 . . . ?
C3 C3 C4 C5 -9(6) 139_554 . . . ?
C3 C3 C4 C5 -113(5) 114_566 . . . ?
C5 C5 C4 C3 9(6) 33_554 . . . ?
C5 C5 C4 C4 -176(3) 33_554 . . 110 ?
C4 C5 C4 C3 -175(3) 110 . . . ?

loop_
_smtbx_masks_void_nr
_smtbx_masks_void_average_x
_smtbx_masks_void_average_y
_smtbx_masks_void_average_z
_smtbx_masks_void_volume
_smtbx_masks_void_count_electrons
_smtbx_masks_void_content
1 0.000 0.000 0.000 656.1 95.1 ?
2 0.000 0.500 0.500 656.1 95.1 ?
3 0.250 0.250 0.250 19.9 6.7 ?
4 0.250 0.250 0.750 19.9 4.6 ?
5 0.250 0.750 0.250 19.9 4.6 ?
6 0.250 0.750 0.750 19.9 6.7 ?
7 0.500 0.000 0.500 656.1 95.1 ?
8 0.500 0.500 0.000 656.1 95.1 ?
9 0.750 0.250 0.250 19.9 4.6 ?
10 0.750 0.250 0.750 19.9 6.7 ?
11 0.750 0.750 0.250 19.9 6.7 ?
12 0.750 0.750 0.750 19.9 4.6 ?
